data_7036620
loop_
_publ_author_name
'Mautner, Franz A.'
'Berger, Christian'
'Scherzer, Michael'
'Fischer, Roland C.'
'Maxwell, Lindley'
'Ruiz, Eliseo'
'Vicente, Ramon'

_publ_section_title
;
 Different topologies in three manganese-\m-azido 1D compounds: magnetic
 behavior and DFT-quantum Monte Carlo calculations.
;
_journal_issue 42
_journal_name_full 'Dalton transactions (Cambridge, England : 2003)'
_journal_page_first 18632
_journal_page_last 18642
_journal_paper_doi 10.1039/c5dt03034j
_journal_volume 44
_journal_year 2015
_chemical_formula_moiety 'C120 H90 Mn5 N40 O10'
_chemical_formula_sum 'C120 H90 Mn5 N40 O10'
_chemical_formula_weight 2527.03
_chemical_name_common '[Mn5(N3)10(4-Bzpy)10]n'
_chemical_name_systematic
; 
 ? 
;
_space_group_IT_number 15
_symmetry_cell_setting monoclinic
_symmetry_space_group_name_Hall '-C 2yc'
_symmetry_space_group_name_H-M 'C 1 2/c 1'
_atom_sites_solution_hydrogens geom
_atom_sites_solution_primary direct
_atom_sites_solution_secondary difmap
_audit_creation_method SHELXL
_audit_update_record
;
2015-09-01 deposited with the CCDC.
2015-09-23 downloaded from the CCDC.
;
_cell_angle_alpha 90.00
_cell_angle_beta 112.212(2)
_cell_angle_gamma 90.00
_cell_formula_units_Z 4
_cell_length_a 37.0077(13)
_cell_length_b 19.0045(7)
_cell_length_c 17.0615(6)
_cell_measurement_reflns_used 9990
_cell_measurement_temperature 100(2)
_cell_measurement_theta_max 28.00
_cell_measurement_theta_min 2.14
_cell_volume 11109.1(7)
_computing_cell_refinement 'Bruker SAINT'
_computing_data_collection 'Bruker APEX2'
_computing_data_reduction 'Bruker SAINT'
_computing_molecular_graphics Mercury
_computing_publication_material PLATON
_computing_structure_refinement 'SHELXL-97 (Sheldrick, 2008)'
_computing_structure_solution 'SHELXS-97 (Sheldrick, 2008)'
_diffrn_ambient_temperature 100(2)
_diffrn_measured_fraction_theta_full 1.000
_diffrn_measured_fraction_theta_max 1.000
_diffrn_measurement_device_type 'Bruker APEX-II CCD'
_diffrn_measurement_method '\f and \w-scans'
_diffrn_radiation_monochromator graphite
_diffrn_radiation_source 'fine-focus sealed tube'
_diffrn_radiation_type MoK\a
_diffrn_radiation_wavelength 0.71073
_diffrn_reflns_av_R_equivalents 0.0523
_diffrn_reflns_av_unetI/netI 0.0438
_diffrn_reflns_limit_h_max 44
_diffrn_reflns_limit_h_min -44
_diffrn_reflns_limit_k_max 19
_diffrn_reflns_limit_k_min -22
_diffrn_reflns_limit_l_max 20
_diffrn_reflns_limit_l_min -19
_diffrn_reflns_number 62737
_diffrn_reflns_theta_full 25.30
_diffrn_reflns_theta_max 25.30
_diffrn_reflns_theta_min 1.61
_exptl_absorpt_coefficient_mu 0.635
_exptl_absorpt_correction_T_max 0.9334
_exptl_absorpt_correction_T_min 0.7502
_exptl_absorpt_correction_type multi-scan
_exptl_absorpt_process_details SADABS
_exptl_crystal_colour yellow
_exptl_crystal_density_diffrn 1.511
_exptl_crystal_density_method 'not measured'
_exptl_crystal_description irregular
_exptl_crystal_F_000 5180
_exptl_crystal_size_max 0.48
_exptl_crystal_size_mid 0.14
_exptl_crystal_size_min 0.11
_refine_diff_density_max 2.090
_refine_diff_density_min -0.573
_refine_diff_density_rms 0.087
_refine_ls_extinction_method none
_refine_ls_goodness_of_fit_ref 1.045
_refine_ls_matrix_type full
_refine_ls_number_parameters 791
_refine_ls_number_reflns 10123
_refine_ls_number_restraints 0
_refine_ls_restrained_S_all 1.045
_refine_ls_R_factor_all 0.1095
_refine_ls_R_factor_gt 0.0455
_refine_ls_shift/su_max 0.000
_refine_ls_shift/su_mean 0.000
_refine_ls_structure_factor_coef Fsqd
_refine_ls_weighting_details 'calc w=1/[\s^2^(Fo^2^)+(0.0626P)^2^+60.6421P] where P=(Fo^2^+2Fc^2^)/3'
_refine_ls_weighting_scheme calc
_refine_ls_wR_factor_gt 0.1129
_refine_ls_wR_factor_ref 0.1656
_reflns_number_gt 5240
_reflns_number_total 10123
_reflns_threshold_expression >2sigma(I)
_cod_data_source_file c5dt03034j2.cif
_cod_data_source_block rf345c
_cod_depositor_comments
;
The following automatic conversions were performed:

'_symmetry_cell_setting' value 'Monoclinic' changed to 'monoclinic'
according to
/usr/data/users/saulius/crontab/automatic-downloads/rss-feeds/RSC/lib/dictionaries/cif_core.dic
dictionary named 'cif_core.dic' version 2.4.2 from 2011-04-26.

Automatic conversion script
Id: cif_fix_values 3271 2015-04-21 07:52:19Z andrius 

 Adding full bibliography for 7036618--7036620.cif.
;
_cod_original_sg_symbol_H-M 'C 2/c'
_cod_database_code 7036620

loop_
_symmetry_equiv_pos_as_xyz
'x, y, z'
'-x, y, -z+1/2'
'x+1/2, y+1/2, z'
'-x+1/2, y+1/2, -z+1/2'
'-x, -y, -z'
'x, -y, z-1/2'
'-x+1/2, -y+1/2, -z'
'x+1/2, -y+1/2, z-1/2'

loop_
_atom_site_label
_atom_site_type_symbol
_atom_site_fract_x
_atom_site_fract_y
_atom_site_fract_z
_atom_site_U_iso_or_equiv
_atom_site_adp_type
_atom_site_occupancy
_atom_site_symmetry_multiplicity
_atom_site_calc_flag
_atom_site_refinement_flags
Mn1 Mn 0.0000 0.48490(5) 0.2500 0.0085(2) Uani 1 2 d S
Mn2 Mn 0.0000 0.30235(4) 0.2500 0.0080(2) Uani 1 2 d S
Mn3 Mn 0.0000 0.66767(4) 0.2500 0.0083(2) Uani 1 2 d S
Mn4 Mn 0.0000 0.84958(5) 0.2500 0.0146(2) Uani 1 2 d S
Mn5 Mn 0.0000 0.12011(5) 0.2500 0.0162(2) Uani 1 2 d S
N11 N 0.01905(10) 0.39353(17) 0.3395(2) 0.0125(8) Uani 1 1 d .
N12 N 0.03750(11) 0.39207(18) 0.4134(3) 0.0178(9) Uani 1 1 d .
N13 N 0.05564(16) 0.3906(2) 0.4851(3) 0.0506(15) Uani 1 1 d .
N21 N 0.01878(10) 0.21110(19) 0.3395(2) 0.0168(8) Uani 1 1 d .
N22 N 0.03681(12) 0.20539(19) 0.4127(3) 0.0236(9) Uani 1 1 d .
N23 N 0.05453(16) 0.1992(2) 0.4845(3) 0.0498(14) Uani 1 1 d .
N31 N -0.01976(10) 0.57649(17) 0.1605(2) 0.0132(8) Uani 1 1 d .
N32 N -0.03804(11) 0.57817(18) 0.0868(3) 0.0178(9) Uani 1 1 d .
N33 N -0.05594(16) 0.5807(2) 0.0149(3) 0.0485(14) Uani 1 1 d .
N41 N -0.02108(10) 0.75854(18) 0.1610(2) 0.0150(8) Uani 1 1 d .
N42 N -0.03836(11) 0.76492(19) 0.0866(3) 0.0208(9) Uani 1 1 d .
N43 N -0.05475(15) 0.7719(2) 0.0153(3) 0.0463(13) Uani 1 1 d .
N51 N -0.02765(12) 0.9235(2) 0.1432(3) 0.0263(10) Uani 1 1 d .
N52 N -0.02443(9) 0.9843(2) 0.1438(2) 0.0190(8) Uani 1 1 d .
N53 N -0.02209(11) 0.0459(2) 0.1416(2) 0.0226(9) Uani 1 1 d .
N1 N 0.05935(9) 0.48675(18) 0.2370(2) 0.0116(7) Uani 1 1 d .
N2 N 0.05943(9) 0.29962(17) 0.2370(2) 0.0115(8) Uani 1 1 d .
N3 N -0.05876(9) 0.67396(17) 0.2655(2) 0.0104(8) Uani 1 1 d .
N4 N -0.05688(10) 0.86508(19) 0.2709(2) 0.0183(8) Uani 1 1 d .
N5 N 0.05873(11) 0.10816(19) 0.2358(2) 0.0200(9) Uani 1 1 d .
O1 O 0.19923(8) 0.52036(17) 0.29478(18) 0.0237(7) Uani 1 1 d .
O2 O 0.19959(9) 0.31985(17) 0.2928(2) 0.0248(8) Uani 1 1 d .
O3 O -0.19786(9) 0.71993(18) 0.2072(2) 0.0284(8) Uani 1 1 d .
O4 O -0.19418(9) 0.92648(19) 0.2169(2) 0.0333(9) Uani 1 1 d .
O5 O 0.19773(9) 0.11635(17) 0.2836(2) 0.0277(8) Uani 1 1 d .
C1 C 0.06354(11) 0.5118(2) 0.1679(2) 0.0114(8) Uani 1 1 d .
H1 H 0.0408 0.5263 0.1219 0.014 Uiso 1 1 calc R
C2 C 0.09930(11) 0.5180(2) 0.1593(2) 0.0122(9) Uani 1 1 d .
H2 H 0.1008 0.5368 0.1090 0.015 Uiso 1 1 calc R
C3 C 0.13292(11) 0.4960(2) 0.2257(2) 0.0106(9) Uani 1 1 d .
C4 C 0.12879(11) 0.46914(19) 0.2980(2) 0.0104(9) Uani 1 1 d .
H4 H 0.1510 0.4534 0.3446 0.012 Uiso 1 1 calc R
C5 C 0.09196(11) 0.4656(2) 0.3013(3) 0.0105(9) Uani 1 1 d .
H5 H 0.0896 0.4474 0.3510 0.013 Uiso 1 1 calc R
C6 C 0.17370(11) 0.5051(2) 0.2272(2) 0.0116(9) Uani 1 1 d .
C7 C 0.18215(11) 0.4958(2) 0.1494(2) 0.0111(9) Uani 1 1 d .
C8 C 0.15589(11) 0.4641(2) 0.0760(3) 0.0128(9) Uani 1 1 d .
H8 H 0.1314 0.4477 0.0744 0.015 Uiso 1 1 calc R
C9 C 0.16569(12) 0.4568(2) 0.0057(3) 0.0152(9) Uani 1 1 d .
H9 H 0.1476 0.4359 -0.0444 0.018 Uiso 1 1 calc R
C10 C 0.20184(11) 0.4798(2) 0.0078(3) 0.0169(9) Uani 1 1 d .
H10 H 0.2085 0.4745 -0.0405 0.020 Uiso 1 1 calc R
C11 C 0.22804(11) 0.5104(2) 0.0811(3) 0.0151(9) Uani 1 1 d .
H11 H 0.2528 0.5258 0.0830 0.018 Uiso 1 1 calc R
C12 C 0.21839(11) 0.5187(2) 0.1514(3) 0.0140(9) Uani 1 1 d .
H12 H 0.2364 0.5400 0.2012 0.017 Uiso 1 1 calc R
C13 C 0.06379(12) 0.3231(2) 0.1675(3) 0.0122(9) Uani 1 1 d .
H13 H 0.0413 0.3396 0.1222 0.015 Uiso 1 1 calc R
C14 C 0.09940(12) 0.3249(2) 0.1575(3) 0.0116(9) Uani 1 1 d .
H14 H 0.1010 0.3421 0.1066 0.014 Uiso 1 1 calc R
C15 C 0.13258(12) 0.3009(2) 0.2232(3) 0.0117(9) Uani 1 1 d .
C16 C 0.12814(12) 0.2751(2) 0.2962(3) 0.0127(9) Uani 1 1 d .
H16 H 0.1500 0.2576 0.3422 0.015 Uiso 1 1 calc R
C17 C 0.09169(11) 0.2753(2) 0.3003(3) 0.0120(9) Uani 1 1 d .
H17 H 0.0891 0.2576 0.3500 0.014 Uiso 1 1 calc R
C18 C 0.17359(12) 0.3067(2) 0.2249(3) 0.0137(9) Uani 1 1 d .
C19 C 0.18159(12) 0.2973(2) 0.1462(3) 0.0128(9) Uani 1 1 d .
C20 C 0.15515(12) 0.2664(2) 0.0730(3) 0.0135(9) Uani 1 1 d .
H20 H 0.1305 0.2508 0.0712 0.016 Uiso 1 1 calc R
C21 C 0.16498(13) 0.2586(2) 0.0029(3) 0.0167(10) Uani 1 1 d .
H21 H 0.1469 0.2378 -0.0472 0.020 Uiso 1 1 calc R
C22 C 0.20137(13) 0.2809(2) 0.0053(3) 0.0177(10) Uani 1 1 d .
H22 H 0.2080 0.2753 -0.0430 0.021 Uiso 1 1 calc R
C23 C 0.22761(13) 0.3111(2) 0.0782(3) 0.0181(10) Uani 1 1 d .
H23 H 0.2524 0.3260 0.0800 0.022 Uiso 1 1 calc R
C24 C 0.21808(12) 0.3197(2) 0.1487(3) 0.0146(10) Uani 1 1 d .
H24 H 0.2362 0.3408 0.1985 0.017 Uiso 1 1 calc R
C25 C -0.06237(12) 0.7009(2) 0.3349(3) 0.0131(9) Uani 1 1 d .
H25 H -0.0393 0.7142 0.3811 0.016 Uiso 1 1 calc R
C26 C -0.09796(12) 0.7104(2) 0.3428(3) 0.0124(9) Uani 1 1 d .
H26 H -0.0991 0.7298 0.3932 0.015 Uiso 1 1 calc R
C27 C -0.13200(12) 0.6913(2) 0.2762(3) 0.0117(9) Uani 1 1 d .
C28 C -0.12846(12) 0.6629(2) 0.2039(3) 0.0123(9) Uani 1 1 d .
H28 H -0.1511 0.6488 0.1572 0.015 Uiso 1 1 calc R
C29 C -0.09183(11) 0.6555(2) 0.2008(3) 0.0112(9) Uani 1 1 d .
H29 H -0.0899 0.6365 0.1510 0.013 Uiso 1 1 calc R
C30 C -0.17251(12) 0.7028(2) 0.2746(3) 0.0138(10) Uani 1 1 d .
C31 C -0.18114(12) 0.6941(2) 0.3526(3) 0.0135(9) Uani 1 1 d .
C32 C -0.15554(12) 0.6611(2) 0.4255(3) 0.0139(9) Uani 1 1 d .
H32 H -0.1312 0.6437 0.4271 0.017 Uiso 1 1 calc R
C33 C -0.16552(12) 0.6538(2) 0.4955(3) 0.0161(10) Uani 1 1 d .
H33 H -0.1478 0.6318 0.5453 0.019 Uiso 1 1 calc R
C34 C -0.20142(13) 0.6784(2) 0.4934(3) 0.0164(10) Uani 1 1 d .
H34 H -0.2082 0.6735 0.5416 0.020 Uiso 1 1 calc R
C35 C -0.22715(13) 0.7102(2) 0.4204(3) 0.0173(10) Uani 1 1 d .
H35 H -0.2517 0.7265 0.4186 0.021 Uiso 1 1 calc R
C36 C -0.21737(12) 0.7184(2) 0.3502(3) 0.0141(9) Uani 1 1 d .
H36 H -0.2351 0.7403 0.3006 0.017 Uiso 1 1 calc R
C37 C -0.05928(13) 0.8945(2) 0.3407(3) 0.0210(10) Uani 1 1 d .
H37 H -0.0357 0.9061 0.3864 0.025 Uiso 1 1 calc R
C38 C -0.09446(13) 0.9088(2) 0.3491(3) 0.0195(10) Uani 1 1 d .
H38 H -0.0947 0.9304 0.3991 0.023 Uiso 1 1 calc R
C39 C -0.12910(13) 0.8913(2) 0.2839(3) 0.0158(10) Uani 1 1 d .
C40 C -0.12679(12) 0.8608(2) 0.2112(3) 0.0177(10) Uani 1 1 d .
H40 H -0.1499 0.8484 0.1648 0.021 Uiso 1 1 calc R
C41 C -0.09072(13) 0.8491(2) 0.2075(3) 0.0205(10) Uani 1 1 d .
H41 H -0.0897 0.8287 0.1576 0.025 Uiso 1 1 calc R
C42 C -0.16937(13) 0.9062(2) 0.2832(3) 0.0170(10) Uani 1 1 d .
C43 C -0.17809(12) 0.8954(2) 0.3607(3) 0.0146(10) Uani 1 1 d .
C44 C -0.15282(12) 0.8603(2) 0.4322(3) 0.0155(9) Uani 1 1 d .
H44 H -0.1288 0.8422 0.4330 0.019 Uiso 1 1 calc R
C45 C -0.16281(13) 0.8518(2) 0.5023(3) 0.0190(10) Uani 1 1 d .
H45 H -0.1453 0.8286 0.5513 0.023 Uiso 1 1 calc R
C46 C -0.19822(13) 0.8769(2) 0.5011(3) 0.0200(11) Uani 1 1 d .
H46 H -0.2049 0.8712 0.5492 0.024 Uiso 1 1 calc R
C47 C -0.22388(13) 0.9107(2) 0.4290(3) 0.0166(10) Uani 1 1 d .
H47 H -0.2483 0.9274 0.4279 0.020 Uiso 1 1 calc R
C48 C -0.21408(12) 0.9198(2) 0.3593(3) 0.0160(10) Uani 1 1 d .
H48 H -0.2317 0.9428 0.3103 0.019 Uiso 1 1 calc R
C49 C 0.06273(13) 0.1310(2) 0.1654(3) 0.0188(10) Uani 1 1 d .
H49 H 0.0405 0.1500 0.1214 0.023 Uiso 1 1 calc R
C50 C 0.09768(12) 0.1282(2) 0.1535(3) 0.0161(10) Uani 1 1 d .
H50 H 0.0992 0.1449 0.1024 0.019 Uiso 1 1 calc R
C51 C 0.13053(12) 0.1007(2) 0.2175(3) 0.0141(9) Uani 1 1 d .
C52 C 0.12641(13) 0.0750(2) 0.2899(3) 0.0191(10) Uani 1 1 d .
H52 H 0.1480 0.0546 0.3342 0.023 Uiso 1 1 calc R
C53 C 0.09021(13) 0.0799(2) 0.2962(3) 0.0234(11) Uani 1 1 d .
H53 H 0.0876 0.0623 0.3458 0.028 Uiso 1 1 calc R
C54 C 0.17113(13) 0.1044(2) 0.2169(3) 0.0153(10) Uani 1 1 d .
C55 C 0.17816(12) 0.0946(2) 0.1373(3) 0.0142(10) Uani 1 1 d .
C56 C 0.15080(12) 0.0641(2) 0.0645(3) 0.0156(10) Uani 1 1 d .
H56 H 0.1262 0.0492 0.0639 0.019 Uiso 1 1 calc R
C57 C 0.15970(13) 0.0555(2) -0.0073(3) 0.0197(10) Uani 1 1 d .
H57 H 0.1411 0.0349 -0.0569 0.024 Uiso 1 1 calc R
C59 C 0.22298(13) 0.1068(2) 0.0656(3) 0.0196(11) Uani 1 1 d .
H59 H 0.2477 0.1212 0.0661 0.024 Uiso 1 1 calc R
C58 C 0.19583(13) 0.0769(2) -0.0063(3) 0.0208(11) Uani 1 1 d .
H58 H 0.2018 0.0710 -0.0553 0.025 Uiso 1 1 calc R
C60 C 0.21421(13) 0.1158(2) 0.1370(3) 0.0165(10) Uani 1 1 d .
H60 H 0.2329 0.1365 0.1863 0.020 Uiso 1 1 calc R

loop_
_atom_site_aniso_label
_atom_site_aniso_U_11
_atom_site_aniso_U_22
_atom_site_aniso_U_33
_atom_site_aniso_U_23
_atom_site_aniso_U_13
_atom_site_aniso_U_12
Mn1 0.0068(4) 0.0110(4) 0.0079(4) 0.000 0.0029(4) 0.000
Mn2 0.0060(4) 0.0113(5) 0.0067(5) 0.000 0.0024(4) 0.000
Mn3 0.0075(5) 0.0110(5) 0.0065(5) 0.000 0.0030(4) 0.000
Mn4 0.0146(5) 0.0145(5) 0.0142(5) 0.000 0.0050(4) 0.000
Mn5 0.0176(5) 0.0152(6) 0.0165(6) 0.000 0.0073(4) 0.000
N11 0.0121(19) 0.0105(19) 0.016(2) -0.0007(15) 0.0063(18) -0.0025(14)
N12 0.024(2) 0.011(2) 0.014(3) 0.0001(16) 0.003(2) -0.0018(15)
N13 0.077(4) 0.030(3) 0.014(3) -0.001(2) -0.016(3) -0.002(2)
N21 0.013(2) 0.027(2) 0.009(2) 0.0025(17) 0.0027(17) -0.0035(16)
N22 0.026(2) 0.017(2) 0.026(3) 0.0017(18) 0.008(2) -0.0018(17)
N23 0.075(4) 0.036(3) 0.014(3) 0.001(2) -0.011(3) -0.001(2)
N31 0.0127(19) 0.012(2) 0.016(2) -0.0035(15) 0.0056(18) 0.0003(14)
N32 0.022(2) 0.013(2) 0.014(3) 0.0006(16) 0.002(2) 0.0004(15)
N33 0.073(4) 0.031(3) 0.018(3) 0.000(2) -0.009(3) 0.001(2)
N41 0.0104(19) 0.023(2) 0.010(2) -0.0005(16) 0.0019(17) 0.0025(15)
N42 0.020(2) 0.018(2) 0.021(3) 0.0017(17) 0.003(2) 0.0014(16)
N43 0.065(4) 0.037(3) 0.014(3) 0.001(2) -0.011(2) -0.002(2)
N51 0.034(2) 0.015(2) 0.029(3) 0.0037(18) 0.011(2) 0.0009(18)
N52 0.0141(19) 0.030(3) 0.014(2) -0.0059(19) 0.0068(16) 0.0036(19)
N53 0.024(2) 0.016(2) 0.028(2) -0.0060(19) 0.0105(19) -0.0003(17)
N1 0.0095(16) 0.0142(18) 0.0117(18) -0.0012(15) 0.0048(15) -0.0007(15)
N2 0.0102(18) 0.013(2) 0.011(2) -0.0020(15) 0.0039(16) -0.0011(14)
N3 0.0106(18) 0.0104(19) 0.010(2) 0.0022(14) 0.0040(16) 0.0015(14)
N4 0.019(2) 0.020(2) 0.015(2) -0.0007(17) 0.0065(18) 0.0012(16)
N5 0.019(2) 0.027(2) 0.015(2) 0.0010(17) 0.0072(18) 0.0023(16)
O1 0.0127(15) 0.045(2) 0.0113(17) -0.0056(15) 0.0026(14) -0.0086(15)
O2 0.0140(17) 0.047(2) 0.0136(19) -0.0047(15) 0.0053(16) -0.0076(14)
O3 0.0166(18) 0.053(2) 0.0153(19) 0.0090(16) 0.0061(16) 0.0136(16)
O4 0.0222(19) 0.061(3) 0.016(2) 0.0116(17) 0.0062(17) 0.0227(17)
O5 0.0188(19) 0.048(2) 0.016(2) -0.0035(15) 0.0058(17) -0.0059(15)
C1 0.010(2) 0.014(2) 0.008(2) -0.0019(18) 0.0012(17) 0.0021(17)
C2 0.012(2) 0.014(2) 0.012(2) -0.0008(19) 0.0056(18) -0.0013(18)
C3 0.0092(19) 0.011(2) 0.013(2) -0.0050(16) 0.0054(17) -0.0011(16)
C4 0.010(2) 0.011(2) 0.007(2) -0.0003(16) -0.0005(17) 0.0004(16)
C5 0.011(2) 0.011(2) 0.010(2) -0.0004(16) 0.0045(18) -0.0045(16)
C6 0.008(2) 0.015(2) 0.011(2) 0.0006(17) 0.0028(18) -0.0013(16)
C7 0.011(2) 0.010(2) 0.013(2) 0.0029(16) 0.0062(18) 0.0023(16)
C8 0.010(2) 0.011(2) 0.017(2) 0.0006(17) 0.0056(19) 0.0002(16)
C9 0.015(2) 0.015(2) 0.016(2) -0.0016(18) 0.0052(19) 0.0019(18)
C10 0.018(2) 0.019(2) 0.016(2) 0.004(2) 0.010(2) 0.0067(19)
C11 0.011(2) 0.018(2) 0.019(2) 0.0058(19) 0.0087(19) 0.0041(18)
C12 0.012(2) 0.015(2) 0.014(2) 0.0028(19) 0.0049(18) 0.0020(18)
C13 0.010(2) 0.013(2) 0.013(2) -0.0005(18) 0.0031(19) 0.0000(17)
C14 0.015(2) 0.014(2) 0.006(2) 0.0005(17) 0.0045(19) -0.0004(17)
C15 0.011(2) 0.010(2) 0.014(2) -0.0009(17) 0.0053(19) -0.0014(16)
C16 0.012(2) 0.014(2) 0.010(2) 0.0005(18) 0.0027(19) 0.0006(17)
C17 0.012(2) 0.015(2) 0.009(2) 0.0019(18) 0.0043(19) -0.0011(17)
C18 0.013(2) 0.017(2) 0.012(3) 0.0026(18) 0.005(2) 0.0007(17)
C19 0.014(2) 0.012(2) 0.014(2) 0.0028(17) 0.007(2) 0.0036(17)
C20 0.016(2) 0.012(2) 0.015(2) 0.0028(18) 0.008(2) 0.0031(17)
C21 0.020(2) 0.015(2) 0.014(2) 0.0004(18) 0.005(2) 0.0052(18)
C22 0.022(3) 0.020(3) 0.015(3) 0.0060(19) 0.012(2) 0.0089(19)
C23 0.017(2) 0.018(3) 0.024(3) 0.007(2) 0.013(2) 0.0062(18)
C24 0.014(2) 0.013(2) 0.015(2) 0.0033(18) 0.003(2) 0.0019(17)
C25 0.012(2) 0.014(2) 0.013(2) -0.0002(18) 0.004(2) -0.0029(17)
C26 0.016(2) 0.011(2) 0.012(2) 0.0026(17) 0.008(2) 0.0008(17)
C27 0.012(2) 0.011(2) 0.010(2) 0.0034(17) 0.0028(19) 0.0021(17)
C28 0.012(2) 0.013(2) 0.011(2) 0.0018(17) 0.0039(19) -0.0006(17)
C29 0.013(2) 0.012(2) 0.009(2) -0.0020(17) 0.0036(19) -0.0007(17)
C30 0.014(2) 0.016(2) 0.012(3) 0.0016(18) 0.006(2) 0.0025(17)
C31 0.017(2) 0.013(2) 0.013(2) -0.0004(18) 0.007(2) -0.0002(17)
C32 0.012(2) 0.013(2) 0.017(3) -0.0018(18) 0.006(2) -0.0010(17)
C33 0.021(2) 0.015(2) 0.012(2) -0.0002(18) 0.006(2) -0.0023(18)
C34 0.023(3) 0.016(2) 0.015(3) -0.0059(19) 0.013(2) -0.0088(18)
C35 0.016(2) 0.018(3) 0.022(3) -0.0060(19) 0.012(2) -0.0023(18)
C36 0.014(2) 0.015(2) 0.012(2) -0.0021(18) 0.0039(19) 0.0012(17)
C37 0.018(3) 0.030(3) 0.014(3) 0.000(2) 0.004(2) 0.000(2)
C38 0.021(3) 0.023(3) 0.015(3) 0.0002(19) 0.007(2) 0.0013(19)
C39 0.018(2) 0.016(2) 0.015(3) 0.0065(18) 0.008(2) 0.0035(18)
C40 0.012(2) 0.029(3) 0.009(2) 0.001(2) 0.0012(19) 0.0007(19)
C41 0.023(3) 0.026(3) 0.012(2) -0.0024(19) 0.007(2) 0.003(2)
C42 0.015(2) 0.018(2) 0.017(3) -0.0013(19) 0.005(2) 0.0024(19)
C43 0.015(2) 0.013(2) 0.015(3) -0.0027(18) 0.006(2) -0.0002(18)
C44 0.016(2) 0.014(2) 0.018(3) 0.0013(19) 0.008(2) 0.0039(18)
C45 0.023(3) 0.018(3) 0.015(3) 0.0015(19) 0.005(2) 0.0014(19)
C46 0.024(3) 0.020(3) 0.021(3) -0.006(2) 0.014(2) -0.0084(19)
C47 0.013(2) 0.017(3) 0.022(3) -0.0033(19) 0.008(2) -0.0003(17)
C48 0.015(2) 0.014(2) 0.020(3) -0.0026(18) 0.006(2) 0.0008(17)
C49 0.016(2) 0.023(3) 0.016(3) 0.002(2) 0.005(2) 0.0043(19)
C50 0.018(2) 0.019(2) 0.013(2) -0.0001(19) 0.008(2) 0.0028(19)
C51 0.014(2) 0.015(2) 0.014(2) -0.0015(19) 0.007(2) 0.0022(18)
C52 0.014(2) 0.027(3) 0.015(3) 0.001(2) 0.004(2) 0.0019(19)
C53 0.017(2) 0.039(3) 0.014(3) 0.005(2) 0.005(2) 0.001(2)
C54 0.016(2) 0.013(2) 0.017(3) -0.0012(19) 0.008(2) -0.0022(18)
C55 0.016(2) 0.015(2) 0.013(3) 0.0044(18) 0.006(2) 0.0057(18)
C56 0.014(2) 0.017(2) 0.016(2) 0.0008(18) 0.006(2) 0.0035(17)
C57 0.025(3) 0.017(3) 0.015(2) -0.0017(19) 0.005(2) 0.0038(19)
C59 0.017(3) 0.019(3) 0.027(3) 0.010(2) 0.013(2) 0.0078(19)
C58 0.026(3) 0.022(3) 0.020(3) 0.009(2) 0.014(2) 0.013(2)
C60 0.014(2) 0.016(3) 0.020(3) 0.0047(18) 0.007(2) 0.0028(17)

loop_
_atom_type_symbol
_atom_type_description
_atom_type_scat_dispersion_real
_atom_type_scat_dispersion_imag
_atom_type_scat_source
C C 0.0033 0.0016 'International Tables Vol C Tables 4.2.6.8 and 6.1.1.4'
H H 0.0000 0.0000 'International Tables Vol C Tables 4.2.6.8 and 6.1.1.4'
N N 0.0061 0.0033 'International Tables Vol C Tables 4.2.6.8 and 6.1.1.4'
O O 0.0106 0.0060 'International Tables Vol C Tables 4.2.6.8 and 6.1.1.4'
Mn Mn 0.3368 0.7283 'International Tables Vol C Tables 4.2.6.8 and 6.1.1.4'

loop_
_geom_angle_atom_site_label_1
_geom_angle_atom_site_label_2
_geom_angle_atom_site_label_3
_geom_angle
_geom_angle_site_symmetry_1
_geom_angle_site_symmetry_3
N11 Mn1 N11 78.52(19) 2 .
N11 Mn1 N31 179.34(13) 2 2
N11 Mn1 N31 101.48(12) . 2
N11 Mn1 N31 101.48(12) 2 .
N11 Mn1 N31 179.34(13) . .
N31 Mn1 N31 78.53(18) 2 .
N11 Mn1 N1 90.66(12) 2 2
N11 Mn1 N1 90.70(12) . 2
N31 Mn1 N1 90.00(12) 2 2
N31 Mn1 N1 88.64(12) . 2
N11 Mn1 N1 90.70(12) 2 .
N11 Mn1 N1 90.66(12) . .
N31 Mn1 N1 88.64(12) 2 .
N31 Mn1 N1 90.00(12) . .
N1 Mn1 N1 178.24(18) 2 .
N21 Mn2 N21 78.55(19) 2 .
N21 Mn2 N11 101.40(13) 2 2
N21 Mn2 N11 179.74(12) . 2
N21 Mn2 N11 179.74(13) 2 .
N21 Mn2 N11 101.40(13) . .
N11 Mn2 N11 78.64(19) 2 .
N21 Mn2 N2 89.24(12) 2 2
N21 Mn2 N2 88.75(12) . 2
N11 Mn2 N2 90.99(12) 2 2
N11 Mn2 N2 91.01(12) . 2
N21 Mn2 N2 88.75(12) 2 .
N21 Mn2 N2 89.24(12) . .
N11 Mn2 N2 91.01(12) 2 .
N11 Mn2 N2 90.99(12) . .
N2 Mn2 N2 177.40(17) 2 .
N41 Mn3 N41 78.91(19) 2 .
N41 Mn3 N31 178.65(13) 2 .
N41 Mn3 N31 101.17(13) . .
N41 Mn3 N31 101.17(13) 2 2
N41 Mn3 N31 178.65(13) . 2
N31 Mn3 N31 78.77(19) . 2
N41 Mn3 N3 89.07(12) 2 .
N41 Mn3 N3 86.31(12) . .
N31 Mn3 N3 92.28(12) . .
N31 Mn3 N3 92.35(12) 2 .
N41 Mn3 N3 86.31(12) 2 2
N41 Mn3 N3 89.07(12) . 2
N31 Mn3 N3 92.35(12) . 2
N31 Mn3 N3 92.28(12) 2 2
N3 Mn3 N3 174.02(16) . 2
N51 Mn4 N51 101.5(2) 2 .
N51 Mn4 N41 168.48(15) 2 .
N51 Mn4 N41 89.89(14) . .
N51 Mn4 N41 89.89(14) 2 2
N51 Mn4 N41 168.48(15) . 2
N41 Mn4 N41 78.80(19) . 2
N51 Mn4 N4 87.48(14) 2 .
N51 Mn4 N4 83.15(14) . .
N41 Mn4 N4 95.76(13) . .
N41 Mn4 N4 95.68(13) 2 .
N51 Mn4 N4 83.15(14) 2 2
N51 Mn4 N4 87.48(14) . 2
N41 Mn4 N4 95.68(13) . 2
N41 Mn4 N4 95.76(13) 2 2
N4 Mn4 N4 165.18(19) . 2
N53 Mn5 N53 101.2(2) . 2
N53 Mn5 N21 90.06(14) . 2
N53 Mn5 N21 168.76(15) 2 2
N53 Mn5 N21 168.76(15) . .
N53 Mn5 N21 90.06(14) 2 .
N21 Mn5 N21 78.71(19) 2 .
N53 Mn5 N5 87.68(13) . 2
N53 Mn5 N5 85.08(13) 2 2
N21 Mn5 N5 94.96(13) 2 2
N21 Mn5 N5 93.85(13) . 2
N53 Mn5 N5 85.08(13) . .
N53 Mn5 N5 87.68(13) 2 .
N21 Mn5 N5 93.85(13) 2 .
N21 Mn5 N5 94.96(13) . .
N5 Mn5 N5 168.60(19) 2 .
N12 N11 Mn2 127.8(3) . .
N12 N11 Mn1 130.4(3) . .
Mn2 N11 Mn1 101.42(15) . .
N13 N12 N11 179.5(4) . .
N22 N21 Mn5 123.9(3) . .
N22 N21 Mn2 134.4(3) . .
Mn5 N21 Mn2 101.37(15) . .
N23 N22 N21 179.4(5) . .
N32 N31 Mn3 127.7(3) . .
N32 N31 Mn1 130.7(3) . .
Mn3 N31 Mn1 101.35(15) . .
N33 N32 N31 179.2(5) . .
N42 N41 Mn3 135.3(3) . .
N42 N41 Mn4 123.6(3) . .
Mn3 N41 Mn4 101.14(15) . .
N43 N42 N41 179.2(4) . .
N52 N51 Mn4 127.4(3) . .
N51 N52 N53 177.7(5) . 1_565
N52 N53 Mn5 127.9(3) 1_545 .
C1 N1 C5 117.2(3) . .
C1 N1 Mn1 121.8(2) . .
C5 N1 Mn1 120.9(2) . .
C13 N2 C17 117.2(3) . .
C13 N2 Mn2 121.5(3) . .
C17 N2 Mn2 121.3(3) . .
C25 N3 C29 117.4(3) . .
C25 N3 Mn3 122.5(3) . .
C29 N3 Mn3 119.9(3) . .
C41 N4 C37 116.9(4) . .
C41 N4 Mn4 118.6(3) . .
C37 N4 Mn4 124.3(3) . .
C49 N5 C53 117.4(4) . .
C49 N5 Mn5 119.7(3) . .
C53 N5 Mn5 122.9(3) . .
N1 C1 C2 123.8(4) . .
N1 C1 H1 118.1 . .
C2 C1 H1 118.1 . .
C1 C2 C3 118.8(4) . .
C1 C2 H2 120.6 . .
C3 C2 H2 120.6 . .
C2 C3 C4 117.8(3) . .
C2 C3 C6 124.0(3) . .
C4 C3 C6 118.0(3) . .
C5 C4 C3 119.4(4) . .
C5 C4 H4 120.3 . .
C3 C4 H4 120.3 . .
N1 C5 C4 123.0(4) . .
N1 C5 H5 118.5 . .
C4 C5 H5 118.5 . .
O1 C6 C7 121.7(3) . .
O1 C6 C3 117.1(3) . .
C7 C6 C3 121.2(3) . .
C8 C7 C12 119.5(4) . .
C8 C7 C6 122.8(3) . .
C12 C7 C6 117.7(3) . .
C9 C8 C7 119.9(4) . .
C9 C8 H8 120.1 . .
C7 C8 H8 120.1 . .
C8 C9 C10 120.6(4) . .
C8 C9 H9 119.7 . .
C10 C9 H9 119.7 . .
C11 C10 C9 119.5(4) . .
C11 C10 H10 120.3 . .
C9 C10 H10 120.3 . .
C12 C11 C10 120.5(4) . .
C12 C11 H11 119.8 . .
C10 C11 H11 119.8 . .
C11 C12 C7 120.2(4) . .
C11 C12 H12 119.9 . .
C7 C12 H12 119.9 . .
N2 C13 C14 123.8(4) . .
N2 C13 H13 118.1 . .
C14 C13 H13 118.1 . .
C15 C14 C13 118.8(4) . .
C15 C14 H14 120.6 . .
C13 C14 H14 120.6 . .
C14 C15 C16 117.7(4) . .
C14 C15 C18 124.6(4) . .
C16 C15 C18 117.4(4) . .
C17 C16 C15 119.3(4) . .
C17 C16 H16 120.4 . .
C15 C16 H16 120.4 . .
N2 C17 C16 123.1(4) . .
N2 C17 H17 118.5 . .
C16 C17 H17 118.5 . .
O2 C18 C19 121.7(4) . .
O2 C18 C15 117.4(4) . .
C19 C18 C15 120.9(4) . .
C20 C19 C24 119.9(4) . .
C20 C19 C18 123.1(4) . .
C24 C19 C18 117.0(4) . .
C21 C20 C19 119.7(4) . .
C21 C20 H20 120.1 . .
C19 C20 H20 120.1 . .
C20 C21 C22 120.5(4) . .
C20 C21 H21 119.8 . .
C22 C21 H21 119.8 . .
C23 C22 C21 119.6(4) . .
C23 C22 H22 120.2 . .
C21 C22 H22 120.2 . .
C22 C23 C24 120.5(4) . .
C22 C23 H23 119.7 . .
C24 C23 H23 119.7 . .
C23 C24 C19 119.8(4) . .
C23 C24 H24 120.1 . .
C19 C24 H24 120.1 . .
N3 C25 C26 123.4(4) . .
N3 C25 H25 118.3 . .
C26 C25 H25 118.3 . .
C25 C26 C27 119.2(4) . .
C25 C26 H26 120.4 . .
C27 C26 H26 120.4 . .
C26 C27 C28 117.7(4) . .
C26 C27 C30 124.4(4) . .
C28 C27 C30 117.8(4) . .
C29 C28 C27 119.6(4) . .
C29 C28 H28 120.2 . .
C27 C28 H28 120.2 . .
N3 C29 C28 122.7(4) . .
N3 C29 H29 118.6 . .
C28 C29 H29 118.6 . .
O3 C30 C31 121.5(4) . .
O3 C30 C27 117.4(4) . .
C31 C30 C27 121.1(4) . .
C32 C31 C36 119.5(4) . .
C32 C31 C30 122.9(4) . .
C36 C31 C30 117.5(4) . .
C33 C32 C31 120.1(4) . .
C33 C32 H32 119.9 . .
C31 C32 H32 119.9 . .
C32 C33 C34 120.4(4) . .
C32 C33 H33 119.8 . .
C34 C33 H33 119.8 . .
C35 C34 C33 119.5(4) . .
C35 C34 H34 120.2 . .
C33 C34 H34 120.2 . .
C34 C35 C36 120.6(4) . .
C34 C35 H35 119.7 . .
C36 C35 H35 119.7 . .
C35 C36 C31 119.8(4) . .
C35 C36 H36 120.1 . .
C31 C36 H36 120.1 . .
N4 C37 C38 123.3(4) . .
N4 C37 H37 118.4 . .
C38 C37 H37 118.4 . .
C39 C38 C37 119.3(4) . .
C39 C38 H38 120.3 . .
C37 C38 H38 120.3 . .
C38 C39 C40 117.6(4) . .
C38 C39 C42 124.9(4) . .
C40 C39 C42 117.4(4) . .
C41 C40 C39 119.5(4) . .
C41 C40 H40 120.3 . .
C39 C40 H40 120.3 . .
N4 C41 C40 123.4(4) . .
N4 C41 H41 118.3 . .
C40 C41 H41 118.3 . .
O4 C42 C43 121.8(4) . .
O4 C42 C39 117.5(4) . .
C43 C42 C39 120.7(4) . .
C44 C43 C48 119.5(4) . .
C44 C43 C42 123.0(4) . .
C48 C43 C42 117.5(4) . .
C45 C44 C43 120.0(4) . .
C45 C44 H44 120.0 . .
C43 C44 H44 120.0 . .
C44 C45 C46 120.3(4) . .
C44 C45 H45 119.8 . .
C46 C45 H45 119.8 . .
C45 C46 C47 119.8(4) . .
C45 C46 H46 120.1 . .
C47 C46 H46 120.1 . .
C48 C47 C46 120.3(4) . .
C48 C47 H47 119.8 . .
C46 C47 H47 119.8 . .
C47 C48 C43 120.1(4) . .
C47 C48 H48 120.0 . .
C43 C48 H48 120.0 . .
N5 C49 C50 123.1(4) . .
N5 C49 H49 118.4 . .
C50 C49 H49 118.4 . .
C49 C50 C51 119.1(4) . .
C49 C50 H50 120.4 . .
C51 C50 H50 120.4 . .
C52 C51 C50 118.2(4) . .
C52 C51 C54 117.8(4) . .
C50 C51 C54 123.7(4) . .
C53 C52 C51 118.6(4) . .
C53 C52 H52 120.7 . .
C51 C52 H52 120.7 . .
N5 C53 C52 123.5(4) . .
N5 C53 H53 118.3 . .
C52 C53 H53 118.3 . .
O5 C54 C55 121.4(4) . .
O5 C54 C51 117.4(4) . .
C55 C54 C51 121.2(4) . .
C60 C55 C56 119.3(4) . .
C60 C55 C54 117.7(4) . .
C56 C55 C54 123.1(4) . .
C57 C56 C55 119.8(4) . .
C57 C56 H56 120.1 . .
C55 C56 H56 120.1 . .
C56 C57 C58 120.0(4) . .
C56 C57 H57 120.0 . .
C58 C57 H57 120.0 . .
C58 C59 C60 119.9(4) . .
C58 C59 H59 120.1 . .
C60 C59 H59 120.1 . .
C59 C58 C57 120.3(4) . .
C59 C58 H58 119.8 . .
C57 C58 H58 119.8 . .
C59 C60 C55 120.7(4) . .
C59 C60 H60 119.7 . .
C55 C60 H60 119.7 . .

loop_
_geom_bond_atom_site_label_1
_geom_bond_atom_site_label_2
_geom_bond_distance
_geom_bond_site_symmetry_2
Mn1 N11 2.243(4) 2
Mn1 N11 2.243(4) .
Mn1 N31 2.248(4) 2
Mn1 N31 2.248(4) .
Mn1 N1 2.289(3) 2
Mn1 N1 2.289(3) .
Mn2 N21 2.240(4) 2
Mn2 N21 2.240(4) .
Mn2 N11 2.240(4) 2
Mn2 N11 2.240(4) .
Mn2 N2 2.293(3) 2
Mn2 N2 2.293(3) .
Mn3 N41 2.236(4) 2
Mn3 N41 2.236(4) .
Mn3 N31 2.242(4) .
Mn3 N31 2.242(4) 2
Mn3 N3 2.291(3) .
Mn3 N3 2.291(3) 2
Mn4 N51 2.221(4) 2
Mn4 N51 2.221(4) .
Mn4 N41 2.239(4) .
Mn4 N41 2.239(4) 2
Mn4 N4 2.283(3) .
Mn4 N4 2.283(3) 2
Mn5 N53 2.221(4) .
Mn5 N53 2.221(4) 2
Mn5 N21 2.236(4) 2
Mn5 N21 2.236(4) .
Mn5 N5 2.287(4) 2
Mn5 N5 2.287(4) .
N11 N12 1.186(5) .
N12 N13 1.152(5) .
N21 N22 1.178(5) .
N22 N23 1.156(6) .
N31 N32 1.181(5) .
N32 N33 1.153(6) .
N41 N42 1.192(5) .
N42 N43 1.144(6) .
N51 N52 1.160(5) .
N52 N53 1.176(5) 1_565
N53 N52 1.176(5) 1_545
N1 C1 1.334(5) .
N1 C5 1.349(5) .
N2 C13 1.332(5) .
N2 C17 1.353(5) .
N3 C25 1.343(5) .
N3 C29 1.349(5) .
N4 C41 1.344(6) .
N4 C37 1.349(5) .
N5 C49 1.338(5) .
N5 C53 1.341(6) .
O1 C6 1.218(5) .
O2 C18 1.220(5) .
O3 C30 1.222(5) .
O4 C42 1.218(5) .
O5 C54 1.212(5) .
C1 C2 1.391(5) .
C1 H1 0.9500 .
C2 C3 1.392(5) .
C2 H2 0.9500 .
C3 C4 1.397(5) .
C3 C6 1.510(5) .
C4 C5 1.386(5) .
C4 H4 0.9500 .
C5 H5 0.9500 .
C6 C7 1.485(5) .
C7 C8 1.398(6) .
C7 C12 1.398(5) .
C8 C9 1.386(6) .
C8 H8 0.9500 .
C9 C10 1.395(5) .
C9 H9 0.9500 .
C10 C11 1.387(6) .
C10 H10 0.9500 .
C11 C12 1.384(5) .
C11 H11 0.9500 .
C12 H12 0.9500 .
C13 C14 1.392(5) .
C13 H13 0.9500 .
C14 C15 1.389(6) .
C14 H14 0.9500 .
C15 C16 1.405(6) .
C15 C18 1.510(5) .
C16 C17 1.377(5) .
C16 H16 0.9500 .
C17 H17 0.9500 .
C18 C19 1.492(6) .
C19 C20 1.392(6) .
C19 C24 1.401(6) .
C20 C21 1.383(6) .
C20 H20 0.9500 .
C21 C22 1.398(6) .
C21 H21 0.9500 .
C22 C23 1.380(6) .
C22 H22 0.9500 .
C23 C24 1.385(6) .
C23 H23 0.9500 .
C24 H24 0.9500 .
C25 C26 1.385(6) .
C25 H25 0.9500 .
C26 C27 1.389(6) .
C26 H26 0.9500 .
C27 C28 1.397(6) .
C27 C30 1.505(6) .
C28 C29 1.384(5) .
C28 H28 0.9500 .
C29 H29 0.9500 .
C30 C31 1.490(6) .
C31 C32 1.395(6) .
C31 C36 1.404(6) .
C32 C33 1.385(6) .
C32 H32 0.9500 .
C33 C34 1.396(6) .
C33 H33 0.9500 .
C34 C35 1.387(6) .
C34 H34 0.9500 .
C35 C36 1.385(6) .
C35 H35 0.9500 .
C36 H36 0.9500 .
C37 C38 1.389(6) .
C37 H37 0.9500 .
C38 C39 1.383(6) .
C38 H38 0.9500 .
C39 C40 1.400(6) .
C39 C42 1.513(6) .
C40 C41 1.378(6) .
C40 H40 0.9500 .
C41 H41 0.9500 .
C42 C43 1.489(6) .
C43 C44 1.395(6) .
C43 C48 1.402(6) .
C44 C45 1.388(6) .
C44 H44 0.9500 .
C45 C46 1.387(6) .
C45 H45 0.9500 .
C46 C47 1.393(6) .
C46 H46 0.9500 .
C47 C48 1.380(6) .
C47 H47 0.9500 .
C48 H48 0.9500 .
C49 C50 1.384(6) .
C49 H49 0.9500 .
C50 C51 1.392(6) .
C50 H50 0.9500 .
C51 C52 1.389(6) .
C51 C54 1.508(6) .
C52 C53 1.387(6) .
C52 H52 0.9500 .
C53 H53 0.9500 .
C54 C55 1.487(6) .
C55 C60 1.395(6) .
C55 C56 1.398(6) .
C56 C57 1.392(6) .
C56 H56 0.9500 .
C57 C58 1.392(6) .
C57 H57 0.9500 .
C59 C58 1.380(7) .
C59 C60 1.385(6) .
C59 H59 0.9500 .
C58 H58 0.9500 .
C60 H60 0.9500 .

loop_
_geom_torsion_atom_site_label_1
_geom_torsion_atom_site_label_2
_geom_torsion_atom_site_label_3
_geom_torsion_atom_site_label_4
_geom_torsion
N1 C1 C2 C3 0.9(6)
C1 C2 C3 C4 -0.3(6)
C1 C2 C3 C6 -175.0(4)
C2 C3 C4 C5 -0.3(6)
C6 C3 C4 C5 174.7(3)
C1 N1 C5 C4 0.2(6)
C3 C4 C5 N1 0.3(6)
C2 C3 C6 O1 141.7(4)
C4 C3 C6 O1 -33.0(5)
C2 C3 C6 C7 -38.3(6)
C4 C3 C6 C7 147.0(4)
O1 C6 C7 C8 166.0(4)
C3 C6 C7 C8 -14.0(6)
O1 C6 C7 C12 -12.7(6)
C3 C6 C7 C12 167.3(4)
C12 C7 C8 C9 -1.1(6)
C6 C7 C8 C9 -179.7(4)
C7 C8 C9 C10 1.0(6)
C8 C9 C10 C11 -0.2(6)
C9 C10 C11 C12 -0.5(6)
C10 C11 C12 C7 0.4(6)
C8 C7 C12 C11 0.4(6)
C6 C7 C12 C11 179.1(4)
C17 N2 C13 C14 -1.0(6)
N2 C13 C14 C15 0.0(6)
C13 C14 C15 C16 1.0(6)
C13 C14 C15 C18 -173.3(4)
C14 C15 C16 C17 -0.9(6)
C18 C15 C16 C17 173.8(4)
C13 N2 C17 C16 1.0(6)
C15 C16 C17 N2 -0.1(6)
C14 C15 C18 O2 142.1(4)
C16 C15 C18 O2 -32.2(6)
C14 C15 C18 C19 -37.1(6)
C16 C15 C18 C19 148.5(4)
O2 C18 C19 C20 164.3(4)
C15 C18 C19 C20 -16.4(6)
O2 C18 C19 C24 -14.1(6)
C15 C18 C19 C24 165.1(4)
C24 C19 C20 C21 -0.5(6)
C18 C19 C20 C21 -178.9(4)
C19 C20 C21 C22 0.5(6)
C20 C21 C22 C23 -0.1(6)
C21 C22 C23 C24 -0.3(6)
C22 C23 C24 C19 0.3(6)
C20 C19 C24 C23 0.1(6)
C18 C19 C24 C23 178.6(4)
C29 N3 C25 C26 0.0(6)
N3 C25 C26 C27 0.1(6)
C25 C26 C27 C28 0.1(6)
C25 C26 C27 C30 -176.2(4)
C26 C27 C28 C29 -0.5(6)
C30 C27 C28 C29 176.1(4)
C25 N3 C29 C28 -0.3(6)
C27 C28 C29 N3 0.6(6)
C26 C27 C30 O3 141.9(4)
C28 C27 C30 O3 -34.4(6)
C26 C27 C30 C31 -37.7(6)
C28 C27 C30 C31 146.0(4)
O3 C30 C31 C32 166.5(4)
C27 C30 C31 C32 -13.9(6)
O3 C30 C31 C36 -11.3(6)
C27 C30 C31 C36 168.2(4)
C36 C31 C32 C33 -1.3(6)
C30 C31 C32 C33 -179.1(4)
C31 C32 C33 C34 0.8(6)
C32 C33 C34 C35 0.2(6)
C33 C34 C35 C36 -0.7(6)
C34 C35 C36 C31 0.2(6)
C32 C31 C36 C35 0.8(6)
C30 C31 C36 C35 178.7(4)
C41 N4 C37 C38 -0.2(7)
N4 C37 C38 C39 1.1(7)
C37 C38 C39 C40 -1.2(6)
C37 C38 C39 C42 -177.6(4)
C38 C39 C40 C41 0.5(6)
C42 C39 C40 C41 177.2(4)
C37 N4 C41 C40 -0.5(7)
C39 C40 C41 N4 0.4(7)
C38 C39 C42 O4 139.1(5)
C40 C39 C42 O4 -37.3(6)
C38 C39 C42 C43 -41.6(6)
C40 C39 C42 C43 142.0(4)
O4 C42 C43 C44 167.9(4)
C39 C42 C43 C44 -11.4(6)
O4 C42 C43 C48 -9.9(6)
C39 C42 C43 C48 170.9(4)
C48 C43 C44 C45 -2.0(6)
C42 C43 C44 C45 -179.7(4)
C43 C44 C45 C46 1.2(6)
C44 C45 C46 C47 0.2(6)
C45 C46 C47 C48 -0.7(6)
C46 C47 C48 C43 -0.2(6)
C44 C43 C48 C47 1.6(6)
C42 C43 C48 C47 179.3(4)
C53 N5 C49 C50 -1.7(7)
N5 C49 C50 C51 -0.1(7)
C49 C50 C51 C52 1.9(6)
C49 C50 C51 C54 -171.1(4)
C50 C51 C52 C53 -1.9(6)
C54 C51 C52 C53 171.5(4)
C49 N5 C53 C52 1.7(7)
C51 C52 C53 N5 0.0(7)
C52 C51 C54 O5 -32.7(6)
C50 C51 C54 O5 140.3(4)
C52 C51 C54 C55 148.0(4)
C50 C51 C54 C55 -38.9(6)
O5 C54 C55 C60 -14.9(6)
C51 C54 C55 C60 164.3(4)
O5 C54 C55 C56 163.7(4)
C51 C54 C55 C56 -17.1(6)
C60 C55 C56 C57 -0.3(6)
C54 C55 C56 C57 -178.9(4)
C55 C56 C57 C58 0.3(6)
C60 C59 C58 C57 -0.3(6)
C56 C57 C58 C59 0.0(6)
C58 C59 C60 C55 0.3(6)
C56 C55 C60 C59 0.0(6)
C54 C55 C60 C59 178.6(4)
